data_7044589
loop_
_publ_author_name
'Tashkandi, Nada Y.'
'Bourque, Jeremy L.'
'Baines, Kim M.'

_publ_section_title
;
 Reactivity of sulfonyl-containing compounds with ditetrelenes
;
_journal_name_full 'Dalton Trans.'
_journal_paper_doi 10.1039/C7DT02374J
_journal_year 2017
_chemical_formula_sum 'C43 H51 Cl O2 S Si2'
_chemical_formula_weight 723.52
_space_group_crystal_system triclinic
_space_group_IT_number 2
_space_group_name_Hall '-P 1'
_space_group_name_H-M_alt 'P -1'
_symmetry_space_group_name_Hall '-P 1'
_symmetry_space_group_name_H-M 'P -1'
_atom_sites_solution_hydrogens geom
_atom_sites_solution_primary dual
_atom_sites_solution_secondary difmap
_audit_creation_method SHELXL-2014/7
_audit_update_record
;
2017-06-29 deposited with the CCDC.
2017-09-18 downloaded from the CCDC.
;
_cell_angle_alpha 109.589(17)
_cell_angle_beta 96.277(17)
_cell_angle_gamma 97.257(14)
_cell_formula_units_Z 2
_cell_length_a 10.079(3)
_cell_length_b 13.524(4)
_cell_length_c 18.630(6)
_cell_measurement_reflns_used 9975
_cell_measurement_temperature 110
_cell_measurement_theta_max 30.99
_cell_measurement_theta_min 2.70
_cell_volume 2341.8(13)
_computing_cell_refinement SAINT
_computing_data_collection Apex2
_computing_data_reduction SAINT
_computing_molecular_graphics XP
_computing_publication_material cif2tables.py
_computing_structure_refinement SHELXL-2014
_computing_structure_solution SHELXT
_diffrn_ambient_temperature 110
_diffrn_detector 'CCD plate'
_diffrn_detector_type 'Bruker Apex2'
_diffrn_measured_fraction_theta_full 0.996
_diffrn_measured_fraction_theta_max 0.990
_diffrn_measurement_device '\k-geometry diffractometer'
_diffrn_measurement_device_type 'Bruker Kappa Axis Apex2'
_diffrn_measurement_method 'phi and omega scans'
_diffrn_radiation_type MoK\a
_diffrn_radiation_wavelength 0.71073
_diffrn_reflns_av_R_equivalents 0.0498
_diffrn_reflns_av_unetI/netI 0.0691
_diffrn_reflns_Laue_measured_fraction_full 0.996
_diffrn_reflns_Laue_measured_fraction_max 0.990
_diffrn_reflns_limit_h_max 15
_diffrn_reflns_limit_h_min -14
_diffrn_reflns_limit_k_max 20
_diffrn_reflns_limit_k_min -20
_diffrn_reflns_limit_l_max 28
_diffrn_reflns_limit_l_min -27
_diffrn_reflns_number 63513
_diffrn_reflns_point_group_measured_fraction_full 0.996
_diffrn_reflns_point_group_measured_fraction_max 0.990
_diffrn_reflns_theta_full 25.242
_diffrn_reflns_theta_max 32.688
_diffrn_reflns_theta_min 3.298
_diffrn_source 'sealed tube'
_exptl_absorpt_coefficient_mu 0.207
_exptl_absorpt_correction_T_max 0.7464
_exptl_absorpt_correction_T_min 0.6699
_exptl_absorpt_correction_type multi-scan
_exptl_absorpt_process_details SADABS
_exptl_crystal_colour colourless
_exptl_crystal_density_diffrn 1.026
_exptl_crystal_description prism
_exptl_crystal_F_000 772
_exptl_crystal_size_max 0.221
_exptl_crystal_size_mid 0.179
_exptl_crystal_size_min 0.094
_refine_diff_density_max 1.832
_refine_diff_density_min -0.649
_refine_diff_density_rms 0.088
_refine_ls_extinction_method none
_refine_ls_goodness_of_fit_ref 1.058
_refine_ls_hydrogen_treatment constr
_refine_ls_matrix_type full
_refine_ls_number_parameters 455
_refine_ls_number_reflns 17038
_refine_ls_number_restraints 0
_refine_ls_restrained_S_all 1.058
_refine_ls_R_factor_all 0.0978
_refine_ls_R_factor_gt 0.0582
_refine_ls_shift/su_max 0.001
_refine_ls_shift/su_mean 0.000
_refine_ls_structure_factor_coef Fsqd
_refine_ls_weighting_details 'w=1/[\s^2^(Fo^2^)+(0.0956P)^2^+0.2768P] where P=(Fo^2^+2Fc^2^)/3'
_refine_ls_weighting_scheme calc
_refine_ls_wR_factor_gt 0.1612
_refine_ls_wR_factor_ref 0.1823
_reflns_Friedel_coverage 0.000
_reflns_number_gt 11126
_reflns_number_total 17038
_reflns_threshold_expression 'I > 2\s(I)'
_cod_data_source_file c7dt02374j2.cif
_cod_data_source_block b15266
_cod_original_cell_volume 2342.0(12)
_cod_database_code 7044589
_shelx_shelxl_version_number 2014/7
_shelx_space_group_comment
;
The symmetry employed for this shelxl refinement is uniquely defined
by the following loop, which should always be used as a source of
symmetry information in preference to the above space-group names.
They are only intended as comments.
;
_shelx_estimated_absorpt_t_min 0.956
_shelx_estimated_absorpt_t_max 0.981

loop_
_space_group_symop_operation_xyz
'x, y, z'
'-x, -y, -z'

loop_
_atom_site_label
_atom_site_type_symbol
_atom_site_fract_x
_atom_site_fract_y
_atom_site_fract_z
_atom_site_U_iso_or_equiv
_atom_site_adp_type
_atom_site_occupancy
_atom_site_site_symmetry_order
_atom_site_calc_flag
_atom_site_refinement_flags_posn
_atom_site_refinement_flags_adp
Cl1 Cl 0.37820(4) 0.74123(3) 0.83896(2) 0.02068(10) Uani 1 1 d . .
Si1 Si 0.46861(5) 0.70854(4) 0.73938(3) 0.01490(10) Uani 1 1 d . .
Si2 Si 0.50438(5) 0.88307(4) 0.73131(3) 0.01491(10) Uani 1 1 d . .
O1 O 0.58691(13) 0.86118(10) 0.65430(7) 0.0199(3) Uani 1 1 d . .
S1 S 0.63102(5) 0.92704(4) 0.59916(3) 0.02665(12) Uani 1 1 d . .
O2 O 0.76192(15) 0.90008(15) 0.58091(9) 0.0401(4) Uani 1 1 d . .
C1 C 0.64264(18) 0.67365(14) 0.75593(10) 0.0183(3) Uani 1 1 d . .
C2 C 0.72188(19) 0.69233(15) 0.82879(11) 0.0225(4) Uani 1 1 d . .
C3 C 0.8465(2) 0.65822(16) 0.83156(13) 0.0284(4) Uani 1 1 d . .
H3 H 0.8971 0.6689 0.8804 0.034 Uiso 1 1 calc R U
C4 C 0.8994(2) 0.60902(16) 0.76517(14) 0.0307(5) Uani 1 1 d . .
C5 C 0.8243(2) 0.59494(16) 0.69510(13) 0.0290(4) Uani 1 1 d . .
H5 H 0.8601 0.5632 0.6493 0.035 Uiso 1 1 calc R U
C6 C 0.69772(19) 0.62543(15) 0.68855(11) 0.0224(4) Uani 1 1 d . .
C7 C 0.6811(2) 0.74848(18) 0.90570(12) 0.0298(4) Uani 1 1 d . .
H7A H 0.6068 0.7021 0.9147 0.045 Uiso 1 1 calc R U
H7B H 0.6510 0.8146 0.9055 0.045 Uiso 1 1 calc R U
H7C H 0.7588 0.7653 0.9469 0.045 Uiso 1 1 calc R U
C8 C 1.0348(2) 0.5728(2) 0.76997(18) 0.0462(7) Uani 1 1 d . .
H8A H 1.0277 0.5133 0.7890 0.069 Uiso 1 1 calc R U
H8B H 1.1033 0.6320 0.8054 0.069 Uiso 1 1 calc R U
H8C H 1.0611 0.5496 0.7186 0.069 Uiso 1 1 calc R U
C9 C 0.6266(2) 0.60595(18) 0.60837(12) 0.0295(4) Uani 1 1 d . .
H9A H 0.6938 0.6034 0.5738 0.044 Uiso 1 1 calc R U
H9B H 0.5764 0.6638 0.6095 0.044 Uiso 1 1 calc R U
H9C H 0.5635 0.5380 0.5897 0.044 Uiso 1 1 calc R U
C10 C 0.34763(18) 0.58680(13) 0.66855(10) 0.0167(3) Uani 1 1 d . .
C11 C 0.32409(18) 0.49422(14) 0.68829(10) 0.0184(3) Uani 1 1 d . .
C12 C 0.23172(19) 0.40555(14) 0.63913(11) 0.0210(4) Uani 1 1 d . .
H12 H 0.2181 0.3438 0.6527 0.025 Uiso 1 1 calc R U
C13 C 0.15870(19) 0.40404(14) 0.57085(11) 0.0204(3) Uani 1 1 d . .
C14 C 0.18310(18) 0.49427(14) 0.55173(10) 0.0193(3) Uani 1 1 d . .
H14 H 0.1335 0.4954 0.5057 0.023 Uiso 1 1 calc R U
C15 C 0.27826(18) 0.58387(14) 0.59786(10) 0.0172(3) Uani 1 1 d . .
C16 C 0.3941(2) 0.48552(15) 0.76136(11) 0.0249(4) Uani 1 1 d . .
H16A H 0.3516 0.5233 0.8051 0.037 Uiso 1 1 calc R U
H16B H 0.4901 0.5173 0.7705 0.037 Uiso 1 1 calc R U
H16C H 0.3860 0.4103 0.7559 0.037 Uiso 1 1 calc R U
C17 C 0.0604(2) 0.30681(16) 0.51777(13) 0.0299(4) Uani 1 1 d . .
H17A H 0.0172 0.3222 0.4739 0.045 Uiso 1 1 calc R U
H17B H -0.0090 0.2877 0.5460 0.045 Uiso 1 1 calc R U
H17C H 0.1092 0.2474 0.4989 0.045 Uiso 1 1 calc R U
C18 C 0.3037(2) 0.67078(15) 0.56496(11) 0.0225(4) Uani 1 1 d . .
H18A H 0.3407 0.6435 0.5170 0.034 Uiso 1 1 calc R U
H18B H 0.3686 0.7309 0.6023 0.034 Uiso 1 1 calc R U
H18C H 0.2183 0.6946 0.5542 0.034 Uiso 1 1 calc R U
C19 C 0.62080(17) 0.96265(13) 0.82513(10) 0.0170(3) Uani 1 1 d . .
C20 C 0.56467(18) 1.01858(14) 0.89068(10) 0.0178(3) Uani 1 1 d . .
C21 C 0.64710(19) 1.07161(15) 0.96185(11) 0.0221(4) Uani 1 1 d . .
H21 H 0.6073 1.1080 1.0049 0.026 Uiso 1 1 calc R U
C22 C 0.7862(2) 1.07291(16) 0.97183(11) 0.0256(4) Uani 1 1 d . .
C23 C 0.84120(19) 1.01943(16) 0.90784(12) 0.0252(4) Uani 1 1 d . .
H23 H 0.9361 1.0197 0.9136 0.030 Uiso 1 1 calc R U
C24 C 0.76249(18) 0.96504(15) 0.83517(11) 0.0204(3) Uani 1 1 d . .
C25 C 0.41604(18) 1.02604(15) 0.88769(11) 0.0210(4) Uani 1 1 d . .
H25A H 0.3952 1.0511 0.9403 0.032 Uiso 1 1 calc R U
H25B H 0.3615 0.9556 0.8585 0.032 Uiso 1 1 calc R U
H25C H 0.3950 1.0763 0.8623 0.032 Uiso 1 1 calc R U
C26 C 0.8737(2) 1.1304(2) 1.04950(13) 0.0401(6) Uani 1 1 d . .
H26A H 0.8530 1.0927 1.0847 0.060 Uiso 1 1 calc R U
H26B H 0.8556 1.2033 1.0706 0.060 Uiso 1 1 calc R U
H26C H 0.9694 1.1326 1.0438 0.060 Uiso 1 1 calc R U
C27 C 0.83836(19) 0.91384(17) 0.77105(12) 0.0265(4) Uani 1 1 d . .
H27A H 0.8434 0.9555 0.7371 0.040 Uiso 1 1 calc R U
H27B H 0.7909 0.8412 0.7412 0.040 Uiso 1 1 calc R U
H27C H 0.9302 0.9115 0.7931 0.040 Uiso 1 1 calc R U
C28 C 0.36266(17) 0.95328(13) 0.70936(10) 0.0165(3) Uani 1 1 d . .
C29 C 0.22326(17) 0.90729(13) 0.68916(10) 0.0159(3) Uani 1 1 d . .
C30 C 0.13165(19) 0.95445(14) 0.65582(10) 0.0197(3) Uani 1 1 d . .
H30 H 0.0393 0.9208 0.6406 0.024 Uiso 1 1 calc R U
C31 C 0.1712(2) 1.04952(15) 0.64401(11) 0.0227(4) Uani 1 1 d . .
C32 C 0.3047(2) 1.09987(15) 0.67091(11) 0.0235(4) Uani 1 1 d . .
H32 H 0.3321 1.1673 0.6666 0.028 Uiso 1 1 calc R U
C33 C 0.40007(18) 1.05536(14) 0.70386(10) 0.0190(3) Uani 1 1 d . .
C34 C 0.16505(18) 0.81246(14) 0.70813(11) 0.0195(3) Uani 1 1 d . .
H34A H 0.1571 0.8354 0.7630 0.029 Uiso 1 1 calc R U
H34B H 0.2250 0.7594 0.6968 0.029 Uiso 1 1 calc R U
H34C H 0.0752 0.7809 0.6769 0.029 Uiso 1 1 calc R U
C35 C 0.0716(2) 1.09611(18) 0.60446(14) 0.0343(5) Uani 1 1 d . .
H35A H -0.0173 1.0498 0.5903 0.051 Uiso 1 1 calc R U
H35B H 0.1029 1.1018 0.5578 0.051 Uiso 1 1 calc R U
H35C H 0.0643 1.1671 0.6395 0.051 Uiso 1 1 calc R U
C36 C 0.5393(2) 1.12377(16) 0.73766(13) 0.0266(4) Uani 1 1 d . .
H36A H 0.5588 1.1715 0.7090 0.040 Uiso 1 1 calc R U
H36B H 0.6080 1.0778 0.7337 0.040 Uiso 1 1 calc R U
H36C H 0.5410 1.1662 0.7921 0.040 Uiso 1 1 calc R U
C37 C 0.5103(2) 0.85084(16) 0.51527(11) 0.0239(4) Uani 1 1 d . .
C38 C 0.5380(2) 0.75978(17) 0.46024(12) 0.0277(4) Uani 1 1 d . .
H38 H 0.6220 0.7364 0.4669 0.033 Uiso 1 1 calc R U
C39 C 0.4404(2) 0.70397(17) 0.39551(12) 0.0283(4) Uani 1 1 d . .
H39 H 0.4576 0.6414 0.3580 0.034 Uiso 1 1 calc R U
C40 C 0.3177(2) 0.73842(16) 0.38481(12) 0.0269(4) Uani 1 1 d . .
C41 C 0.2940(2) 0.83008(16) 0.44051(12) 0.0278(4) Uani 1 1 d . .
H41 H 0.2109 0.8546 0.4337 0.033 Uiso 1 1 calc R U
C42 C 0.3884(2) 0.88564(16) 0.50507(12) 0.0266(4) Uani 1 1 d . .
H42 H 0.3703 0.9478 0.5427 0.032 Uiso 1 1 calc R U
C43 C 0.2127(3) 0.6797(2) 0.31423(14) 0.0415(6) Uani 1 1 d . .
H43A H 0.1278 0.6569 0.3299 0.062 Uiso 1 1 calc R U
H43B H 0.2448 0.6171 0.2815 0.062 Uiso 1 1 calc R U
H43C H 0.1970 0.7269 0.2853 0.062 Uiso 1 1 calc R U

loop_
_atom_site_aniso_label
_atom_site_aniso_U_11
_atom_site_aniso_U_22
_atom_site_aniso_U_33
_atom_site_aniso_U_23
_atom_site_aniso_U_13
_atom_site_aniso_U_12
Cl1 0.0206(2) 0.0233(2) 0.01782(19) 0.00559(16) 0.00695(16) 0.00391(16)
Si1 0.0143(2) 0.0163(2) 0.0141(2) 0.00456(17) 0.00443(17) 0.00288(17)
Si2 0.0120(2) 0.0161(2) 0.0164(2) 0.00536(17) 0.00380(17) 0.00145(17)
O1 0.0186(6) 0.0226(6) 0.0206(6) 0.0096(5) 0.0066(5) 0.0027(5)
S1 0.0255(2) 0.0301(3) 0.0248(2) 0.0116(2) 0.00762(19) -0.00225(19)
O2 0.0216(8) 0.0658(12) 0.0320(8) 0.0184(8) 0.0090(6) -0.0031(7)
C1 0.0154(8) 0.0193(8) 0.0221(8) 0.0081(7) 0.0069(7) 0.0052(6)
C2 0.0172(8) 0.0216(9) 0.0280(9) 0.0090(7) 0.0025(7) 0.0021(7)
C3 0.0165(9) 0.0239(9) 0.0412(12) 0.0104(9) -0.0036(8) 0.0011(7)
C4 0.0145(9) 0.0223(10) 0.0504(13) 0.0073(9) 0.0038(9) 0.0026(7)
C5 0.0203(9) 0.0239(10) 0.0413(12) 0.0059(9) 0.0142(9) 0.0060(8)
C6 0.0201(9) 0.0203(9) 0.0281(9) 0.0077(7) 0.0102(7) 0.0044(7)
C7 0.0241(10) 0.0402(12) 0.0236(9) 0.0112(9) -0.0010(8) 0.0048(9)
C8 0.0164(10) 0.0364(13) 0.0730(19) 0.0039(12) -0.0012(11) 0.0085(9)
C9 0.0339(11) 0.0354(11) 0.0234(9) 0.0094(8) 0.0158(9) 0.0144(9)
C10 0.0173(8) 0.0155(7) 0.0167(7) 0.0037(6) 0.0060(6) 0.0036(6)
C11 0.0204(8) 0.0184(8) 0.0175(8) 0.0065(6) 0.0061(7) 0.0047(7)
C12 0.0231(9) 0.0165(8) 0.0233(9) 0.0073(7) 0.0044(7) 0.0014(7)
C13 0.0185(8) 0.0183(8) 0.0217(8) 0.0037(7) 0.0039(7) 0.0023(7)
C14 0.0183(8) 0.0202(8) 0.0176(8) 0.0044(7) 0.0031(6) 0.0031(7)
C15 0.0192(8) 0.0182(8) 0.0150(7) 0.0052(6) 0.0056(6) 0.0050(6)
C16 0.0322(10) 0.0206(9) 0.0221(9) 0.0097(7) 0.0011(8) 0.0023(8)
C17 0.0287(11) 0.0224(9) 0.0335(11) 0.0089(8) -0.0041(9) -0.0035(8)
C18 0.0266(10) 0.0219(9) 0.0181(8) 0.0086(7) 0.0011(7) -0.0013(7)
C19 0.0144(8) 0.0168(8) 0.0189(8) 0.0060(6) 0.0033(6) -0.0001(6)
C20 0.0175(8) 0.0159(8) 0.0187(8) 0.0049(6) 0.0034(6) 0.0009(6)
C21 0.0197(9) 0.0229(9) 0.0197(8) 0.0029(7) 0.0038(7) 0.0021(7)
C22 0.0200(9) 0.0285(10) 0.0225(9) 0.0046(8) 0.0005(7) -0.0017(7)
C23 0.0138(8) 0.0307(10) 0.0283(10) 0.0084(8) 0.0028(7) 0.0000(7)
C24 0.0158(8) 0.0212(8) 0.0219(8) 0.0055(7) 0.0047(7) 0.0004(7)
C25 0.0196(9) 0.0233(9) 0.0189(8) 0.0043(7) 0.0053(7) 0.0058(7)
C26 0.0229(10) 0.0575(16) 0.0244(10) -0.0007(10) -0.0028(8) -0.0008(10)
C27 0.0146(8) 0.0329(11) 0.0272(10) 0.0043(8) 0.0058(7) 0.0027(7)
C28 0.0164(8) 0.0169(8) 0.0159(7) 0.0052(6) 0.0038(6) 0.0030(6)
C29 0.0149(8) 0.0155(7) 0.0168(7) 0.0046(6) 0.0036(6) 0.0027(6)
C30 0.0166(8) 0.0198(8) 0.0214(8) 0.0060(7) 0.0011(7) 0.0032(6)
C31 0.0242(9) 0.0205(9) 0.0240(9) 0.0086(7) 0.0008(7) 0.0073(7)
C32 0.0262(10) 0.0177(8) 0.0274(9) 0.0096(7) 0.0035(8) 0.0028(7)
C33 0.0195(8) 0.0164(8) 0.0204(8) 0.0063(6) 0.0044(7) 0.0000(6)
C34 0.0145(8) 0.0192(8) 0.0254(9) 0.0088(7) 0.0039(7) 0.0020(6)
C35 0.0337(12) 0.0284(11) 0.0433(13) 0.0173(10) -0.0034(10) 0.0096(9)
C36 0.0232(9) 0.0223(9) 0.0345(11) 0.0127(8) 0.0028(8) -0.0015(7)
C37 0.0251(9) 0.0276(10) 0.0216(9) 0.0124(8) 0.0084(7) -0.0003(8)
C38 0.0262(10) 0.0374(11) 0.0251(9) 0.0153(9) 0.0108(8) 0.0084(9)
C39 0.0337(11) 0.0294(10) 0.0234(9) 0.0092(8) 0.0102(8) 0.0068(8)
C40 0.0297(10) 0.0270(10) 0.0246(9) 0.0129(8) 0.0040(8) -0.0026(8)
C41 0.0277(10) 0.0286(10) 0.0331(11) 0.0179(9) 0.0066(8) 0.0047(8)
C42 0.0314(11) 0.0237(9) 0.0286(10) 0.0132(8) 0.0101(8) 0.0039(8)
C43 0.0412(14) 0.0441(14) 0.0351(12) 0.0169(11) -0.0058(10) -0.0055(11)

loop_
_atom_type_symbol
_atom_type_description
_atom_type_scat_dispersion_real
_atom_type_scat_dispersion_imag
_atom_type_scat_source
C C 0.0033 0.0016 'International Tables Vol C Tables 4.2.6.8 and 6.1.1.4'
H H 0.0000 0.0000 'International Tables Vol C Tables 4.2.6.8 and 6.1.1.4'
O O 0.0106 0.0060 'International Tables Vol C Tables 4.2.6.8 and 6.1.1.4'
Si Si 0.0817 0.0704 'International Tables Vol C Tables 4.2.6.8 and 6.1.1.4'
S S 0.1246 0.1234 'International Tables Vol C Tables 4.2.6.8 and 6.1.1.4'
Cl Cl 0.1484 0.1585 'International Tables Vol C Tables 4.2.6.8 and 6.1.1.4'

loop_
_geom_angle_atom_site_label_1
_geom_angle_atom_site_label_2
_geom_angle_atom_site_label_3
_geom_angle
C1 Si1 C10 109.81(8)
C1 Si1 Cl1 111.67(6)
C10 Si1 Cl1 102.32(6)
C1 Si1 Si2 106.37(6)
C10 Si1 Si2 126.17(6)
Cl1 Si1 Si2 99.69(3)
O1 Si2 C19 112.08(8)
O1 Si2 C28 104.55(7)
C19 Si2 C28 113.05(8)
O1 Si2 Si1 100.95(5)
C19 Si2 Si1 101.76(6)
C28 Si2 Si1 123.90(6)
S1 O1 Si2 136.09(9)
O2 S1 O1 105.21(9)
O2 S1 C37 105.87(10)
O1 S1 C37 97.77(8)
C6 C1 C2 118.03(16)
C6 C1 Si1 115.72(14)
C2 C1 Si1 126.25(13)
C3 C2 C1 119.54(18)
C3 C2 C7 116.06(18)
C1 C2 C7 124.40(17)
C4 C3 C2 122.3(2)
C4 C3 H3 118.9
C2 C3 H3 118.9
C5 C4 C3 117.71(18)
C5 C4 C8 121.2(2)
C3 C4 C8 121.1(2)
C4 C5 C6 122.64(19)
C4 C5 H5 118.7
C6 C5 H5 118.7
C5 C6 C1 119.72(19)
C5 C6 C9 117.20(17)
C1 C6 C9 123.07(17)
C2 C7 H7A 109.5
C2 C7 H7B 109.5
H7A C7 H7B 109.5
C2 C7 H7C 109.5
H7A C7 H7C 109.5
H7B C7 H7C 109.5
C4 C8 H8A 109.5
C4 C8 H8B 109.5
H8A C8 H8B 109.5
C4 C8 H8C 109.5
H8A C8 H8C 109.5
H8B C8 H8C 109.5
C6 C9 H9A 109.5
C6 C9 H9B 109.5
H9A C9 H9B 109.5
C6 C9 H9C 109.5
H9A C9 H9C 109.5
H9B C9 H9C 109.5
C15 C10 C11 117.91(16)
C15 C10 Si1 123.61(13)
C11 C10 Si1 118.48(14)
C12 C11 C10 119.74(17)
C12 C11 C16 116.81(16)
C10 C11 C16 123.45(17)
C13 C12 C11 122.47(17)
C13 C12 H12 118.8
C11 C12 H12 118.8
C14 C13 C12 117.40(17)
C14 C13 C17 120.79(18)
C12 C13 C17 121.77(17)
C13 C14 C15 122.21(17)
C13 C14 H14 118.9
C15 C14 H14 118.9
C14 C15 C10 120.14(16)
C14 C15 C18 115.70(16)
C10 C15 C18 124.10(16)
C11 C16 H16A 109.5
C11 C16 H16B 109.5
H16A C16 H16B 109.5
C11 C16 H16C 109.5
H16A C16 H16C 109.5
H16B C16 H16C 109.5
C13 C17 H17A 109.5
C13 C17 H17B 109.5
H17A C17 H17B 109.5
C13 C17 H17C 109.5
H17A C17 H17C 109.5
H17B C17 H17C 109.5
C15 C18 H18A 109.5
C15 C18 H18B 109.5
H18A C18 H18B 109.5
C15 C18 H18C 109.5
H18A C18 H18C 109.5
H18B C18 H18C 109.5
C24 C19 C20 117.49(16)
C24 C19 Si2 123.03(13)
C20 C19 Si2 119.38(13)
C21 C20 C19 120.53(16)
C21 C20 C25 116.28(15)
C19 C20 C25 123.18(16)
C20 C21 C22 121.91(17)
C20 C21 H21 119.0
C22 C21 H21 119.0
C23 C22 C21 117.63(18)
C23 C22 C26 121.26(19)
C21 C22 C26 121.11(18)
C22 C23 C24 122.53(18)
C22 C23 H23 118.7
C24 C23 H23 118.7
C23 C24 C19 119.90(16)
C23 C24 C27 115.97(17)
C19 C24 C27 124.11(17)
C20 C25 H25A 109.5
C20 C25 H25B 109.5
H25A C25 H25B 109.5
C20 C25 H25C 109.5
H25A C25 H25C 109.5
H25B C25 H25C 109.5
C22 C26 H26A 109.5
C22 C26 H26B 109.5
H26A C26 H26B 109.5
C22 C26 H26C 109.5
H26A C26 H26C 109.5
H26B C26 H26C 109.5
C24 C27 H27A 109.5
C24 C27 H27B 109.5
H27A C27 H27B 109.5
C24 C27 H27C 109.5
H27A C27 H27C 109.5
H27B C27 H27C 109.5
C29 C28 C33 117.18(16)
C29 C28 Si2 125.01(13)
C33 C28 Si2 117.38(13)
C30 C29 C28 120.23(16)
C30 C29 C34 116.79(16)
C28 C29 C34 122.78(16)
C29 C30 C31 121.99(17)
C29 C30 H30 119.0
C31 C30 H30 119.0
C32 C31 C30 117.59(17)
C32 C31 C35 121.46(18)
C30 C31 C35 120.94(18)
C31 C32 C33 122.33(17)
C31 C32 H32 118.8
C33 C32 H32 118.8
C32 C33 C28 120.03(17)
C32 C33 C36 116.72(16)
C28 C33 C36 123.11(17)
C29 C34 H34A 109.5
C29 C34 H34B 109.5
H34A C34 H34B 109.5
C29 C34 H34C 109.5
H34A C34 H34C 109.5
H34B C34 H34C 109.5
C31 C35 H35A 109.5
C31 C35 H35B 109.5
H35A C35 H35B 109.5
C31 C35 H35C 109.5
H35A C35 H35C 109.5
H35B C35 H35C 109.5
C33 C36 H36A 109.5
C33 C36 H36B 109.5
H36A C36 H36B 109.5
C33 C36 H36C 109.5
H36A C36 H36C 109.5
H36B C36 H36C 109.5
C42 C37 C38 120.56(19)
C42 C37 S1 118.15(15)
C38 C37 S1 121.28(16)
C39 C38 C37 118.73(19)
C39 C38 H38 120.6
C37 C38 H38 120.6
C38 C39 C40 121.06(19)
C38 C39 H39 119.5
C40 C39 H39 119.5
C41 C40 C39 118.66(19)
C41 C40 C43 120.0(2)
C39 C40 C43 121.4(2)
C42 C41 C40 121.2(2)
C42 C41 H41 119.4
C40 C41 H41 119.4
C41 C42 C37 119.80(19)
C41 C42 H42 120.1
C37 C42 H42 120.1
C40 C43 H43A 109.5
C40 C43 H43B 109.5
H43A C43 H43B 109.5
C40 C43 H43C 109.5
H43A C43 H43C 109.5
H43B C43 H43C 109.5

loop_
_geom_bond_atom_site_label_1
_geom_bond_atom_site_label_2
_geom_bond_distance
Cl1 Si1 2.0950(8)
Si1 C1 1.8929(19)
Si1 C10 1.9034(19)
Si1 Si2 2.3998(10)
Si2 O1 1.6961(14)
Si2 C19 1.8872(19)
Si2 C28 1.8932(18)
O1 S1 1.6308(14)
S1 O2 1.4580(17)
S1 C37 1.781(2)
C1 C6 1.416(2)
C1 C2 1.423(3)
C2 C3 1.393(3)
C2 C7 1.509(3)
C3 C4 1.392(3)
C3 H3 0.9500
C4 C5 1.376(3)
C4 C8 1.510(3)
C5 C6 1.395(3)
C5 H5 0.9500
C6 C9 1.506(3)
C7 H7A 0.9800
C7 H7B 0.9800
C7 H7C 0.9800
C8 H8A 0.9800
C8 H8B 0.9800
C8 H8C 0.9800
C9 H9A 0.9800
C9 H9B 0.9800
C9 H9C 0.9800
C10 C15 1.408(3)
C10 C11 1.418(2)
C11 C12 1.392(3)
C11 C16 1.511(3)
C12 C13 1.391(3)
C12 H12 0.9500
C13 C14 1.382(3)
C13 C17 1.508(3)
C14 C15 1.398(3)
C14 H14 0.9500
C15 C18 1.505(2)
C16 H16A 0.9800
C16 H16B 0.9800
C16 H16C 0.9800
C17 H17A 0.9800
C17 H17B 0.9800
C17 H17C 0.9800
C18 H18A 0.9800
C18 H18B 0.9800
C18 H18C 0.9800
C19 C24 1.415(2)
C19 C20 1.422(2)
C20 C21 1.391(3)
C20 C25 1.510(3)
C21 C22 1.391(3)
C21 H21 0.9500
C22 C23 1.386(3)
C22 C26 1.506(3)
C23 C24 1.398(3)
C23 H23 0.9500
C24 C27 1.507(3)
C25 H25A 0.9800
C25 H25B 0.9800
C25 H25C 0.9800
C26 H26A 0.9800
C26 H26B 0.9800
C26 H26C 0.9800
C27 H27A 0.9800
C27 H27B 0.9800
C27 H27C 0.9800
C28 C29 1.418(2)
C28 C33 1.425(2)
C29 C30 1.391(2)
C29 C34 1.508(2)
C30 C31 1.393(3)
C30 H30 0.9500
C31 C32 1.385(3)
C31 C35 1.502(3)
C32 C33 1.388(3)
C32 H32 0.9500
C33 C36 1.520(3)
C34 H34A 0.9800
C34 H34B 0.9800
C34 H34C 0.9800
C35 H35A 0.9800
C35 H35B 0.9800
C35 H35C 0.9800
C36 H36A 0.9800
C36 H36B 0.9800
C36 H36C 0.9800
C37 C42 1.387(3)
C37 C38 1.396(3)
C38 C39 1.391(3)
C38 H38 0.9500
C39 C40 1.393(3)
C39 H39 0.9500
C40 C41 1.392(3)
C40 C43 1.504(3)
C41 C42 1.371(3)
C41 H41 0.9500
C42 H42 0.9500
C43 H43A 0.9800
C43 H43B 0.9800
C43 H43C 0.9800

loop_
_geom_torsion_atom_site_label_1
_geom_torsion_atom_site_label_2
_geom_torsion_atom_site_label_3
_geom_torsion_atom_site_label_4
_geom_torsion
C19 Si2 O1 S1 -83.57(14)
C28 Si2 O1 S1 39.24(14)
Si1 Si2 O1 S1 168.82(11)
Si2 O1 S1 O2 144.21(13)
Si2 O1 S1 C37 -106.94(13)
C10 Si1 C1 C6 52.33(16)
Cl1 Si1 C1 C6 165.11(12)
Si2 Si1 C1 C6 -87.10(14)
C10 Si1 C1 C2 -128.36(16)
Cl1 Si1 C1 C2 -15.58(18)
Si2 Si1 C1 C2 92.21(16)
C6 C1 C2 C3 -3.2(3)
Si1 C1 C2 C3 177.49(14)
C6 C1 C2 C7 176.36(18)
Si1 C1 C2 C7 -2.9(3)
C1 C2 C3 C4 2.1(3)
C7 C2 C3 C4 -177.46(19)
C2 C3 C4 C5 0.3(3)
C2 C3 C4 C8 -180.0(2)
C3 C4 C5 C6 -1.6(3)
C8 C4 C5 C6 178.6(2)
C4 C5 C6 C1 0.5(3)
C4 C5 C6 C9 179.70(19)
C2 C1 C6 C5 2.0(3)
Si1 C1 C6 C5 -178.67(14)
C2 C1 C6 C9 -177.22(18)
Si1 C1 C6 C9 2.1(2)
C15 C10 C11 C12 -1.8(2)
Si1 C10 C11 C12 177.27(13)
C15 C10 C11 C16 178.53(16)
Si1 C10 C11 C16 -2.4(2)
C10 C11 C12 C13 -0.9(3)
C16 C11 C12 C13 178.75(17)
C11 C12 C13 C14 1.5(3)
C11 C12 C13 C17 179.18(18)
C12 C13 C14 C15 0.8(3)
C17 C13 C14 C15 -176.92(17)
C13 C14 C15 C10 -3.6(3)
C13 C14 C15 C18 173.69(16)
C11 C10 C15 C14 4.0(2)
Si1 C10 C15 C14 -175.02(13)
C11 C10 C15 C18 -173.07(16)
Si1 C10 C15 C18 7.9(2)
O1 Si2 C19 C24 -24.75(18)
C28 Si2 C19 C24 -142.60(15)
Si1 Si2 C19 C24 82.34(15)
O1 Si2 C19 C20 158.88(13)
C28 Si2 C19 C20 41.02(16)
Si1 Si2 C19 C20 -94.04(14)
C24 C19 C20 C21 -1.1(3)
Si2 C19 C20 C21 175.45(14)
C24 C19 C20 C25 177.77(17)
Si2 C19 C20 C25 -5.7(2)
C19 C20 C21 C22 0.5(3)
C25 C20 C21 C22 -178.52(18)
C20 C21 C22 C23 0.2(3)
C20 C21 C22 C26 -179.7(2)
C21 C22 C23 C24 -0.2(3)
C26 C22 C23 C24 179.7(2)
C22 C23 C24 C19 -0.5(3)
C22 C23 C24 C27 178.19(19)
C20 C19 C24 C23 1.1(3)
Si2 C19 C24 C23 -175.32(15)
C20 C19 C24 C27 -177.41(18)
Si2 C19 C24 C27 6.2(3)
O1 Si2 C28 C29 108.60(15)
C19 Si2 C28 C29 -129.22(15)
Si1 Si2 C28 C29 -5.65(18)
O1 Si2 C28 C33 -63.64(15)
C19 Si2 C28 C33 58.54(15)
Si1 Si2 C28 C33 -177.89(11)
C33 C28 C29 C30 8.3(2)
Si2 C28 C29 C30 -163.95(13)
C33 C28 C29 C34 -166.46(16)
Si2 C28 C29 C34 21.3(2)
C28 C29 C30 C31 -2.7(3)
C34 C29 C30 C31 172.39(17)
C29 C30 C31 C32 -3.8(3)
C29 C30 C31 C35 177.07(18)
C30 C31 C32 C33 4.4(3)
C35 C31 C32 C33 -176.47(19)
C31 C32 C33 C28 1.5(3)
C31 C32 C33 C36 -174.46(18)
C29 C28 C33 C32 -7.7(2)
Si2 C28 C33 C32 165.14(14)
C29 C28 C33 C36 167.92(17)
Si2 C28 C33 C36 -19.2(2)
O2 S1 C37 C42 -158.06(15)
O1 S1 C37 C42 93.64(16)
O2 S1 C37 C38 20.64(19)
O1 S1 C37 C38 -87.66(16)
C42 C37 C38 C39 -0.8(3)
S1 C37 C38 C39 -179.43(15)
C37 C38 C39 C40 0.8(3)
C38 C39 C40 C41 -0.2(3)
C38 C39 C40 C43 178.8(2)
C39 C40 C41 C42 -0.4(3)
C43 C40 C41 C42 -179.46(19)
C40 C41 C42 C37 0.4(3)
C38 C37 C42 C41 0.2(3)
S1 C37 C42 C41 178.86(15)
